data_7019423
loop_
_publ_author_name
'Senchyk, Ganna A.'
'Lysenko, Andrey B.'
'Boldog, Ishtvan'
'Rusanov, Eduard B.'
'Chernega, Alexander N.'
'Krautscheid, Harald'
'Domasevitch, Konstantin V.'

_publ_section_title
;
 1,2,4-Triazole functionalized adamantanes: a new library of polydentate
 tectons for designing structures of coordination polymers.
;
_journal_issue 28
_journal_name_full 'Dalton transactions (Cambridge, England : 2003)'
_journal_page_first 8675
_journal_page_last 8689
_journal_paper_doi 10.1039/c2dt30362k
_journal_volume 41
_journal_year 2012
_chemical_formula_moiety 'C48 H65 Cu6 N27 O25 S5, 26(H2 O)'
_chemical_formula_sum 'C48 H117 Cu6 N27 O51 S5'
_chemical_formula_weight 2430.23
_chemical_name_common
;
tris-(1,3,5-tri(1,2,4-triazol-4-yl)-adamantane)-di(mu3-
hydroxido)-pentasulfato triaqua hexacopper(ii) Hexacosahydrate
;
_chemical_name_systematic
;
tris-[1,3,5-tri(1,2,4-triazol-4-yl)-adamantane]-
di(mu3-hydroxido)-pentasulfato triaqua hexacopper(II)
Hexacosahydrate
;
_space_group_IT_number 15
_space_group_name_Hall '-C 2yc'
_symmetry_cell_setting monoclinic
_symmetry_Int_Tables_number 15
_symmetry_space_group_name_Hall '-C 2yc'
_symmetry_space_group_name_H-M 'C 1 2/c 1'
_atom_sites_solution_hydrogens geom
_atom_sites_solution_primary direct
_atom_sites_solution_secondary difmap
_audit_creation_method SHELXL-97
_cell_angle_alpha 90.00
_cell_angle_beta 119.357(6)
_cell_angle_gamma 90.00
_cell_formula_units_Z 8
_cell_length_a 38.1357(13)
_cell_length_b 22.2267(4)
_cell_length_c 27.8475(11)
_cell_measurement_reflns_used 59257
_cell_measurement_temperature 173(2)
_cell_measurement_theta_max 27.10
_cell_measurement_theta_min 5.10
_cell_volume 20573.2(17)
_computing_cell_refinement 'SAINT-NT (Bruker, 1999)'
_computing_data_collection 'SMART-NT (Bruker, 1998)'
_computing_data_reduction 'SAINT-NT (Bruker, 1999)'
_computing_molecular_graphics 'Diamond 2.1e (Brandenburg, 1999)'
_computing_publication_material 'WinGX 1.70.01 (Farrugia, 1999)'
_computing_structure_refinement 'SHELXL-97 (Sheldrick, 2008)'
_computing_structure_solution 'SHELXS-97 (Sheldrick, 2008)'
_diffrn_ambient_temperature 173(2)
_diffrn_measured_fraction_theta_full 0.980
_diffrn_measured_fraction_theta_max 0.980
_diffrn_measurement_device_type 'Bruker APEXII area-detector diffractometer'
_diffrn_measurement_method '\w scans'
_diffrn_radiation_monochromator graphite
_diffrn_radiation_source 'fine-focus sealed tube'
_diffrn_radiation_type MoK\a
_diffrn_radiation_wavelength 0.71073
_diffrn_reflns_av_R_equivalents 0.0862
_diffrn_reflns_av_sigmaI/netI 0.2303
_diffrn_reflns_limit_h_max 48
_diffrn_reflns_limit_h_min -37
_diffrn_reflns_limit_k_max 28
_diffrn_reflns_limit_k_min -28
_diffrn_reflns_limit_l_max 28
_diffrn_reflns_limit_l_min -34
_diffrn_reflns_number 59257
_diffrn_reflns_theta_full 27.10
_diffrn_reflns_theta_max 27.10
_diffrn_reflns_theta_min 5.10
_diffrn_standards_decay_% 0
_exptl_absorpt_coefficient_mu 1.421
_exptl_absorpt_correction_T_max 0.7740
_exptl_absorpt_correction_T_min 0.7088
_exptl_absorpt_correction_type empirical
_exptl_absorpt_process_details 'SADABS (Sheldrick, 1996)'
_exptl_crystal_colour blue
_exptl_crystal_density_diffrn 1.569
_exptl_crystal_density_method 'not measured'
_exptl_crystal_description plate
_exptl_crystal_F_000 10048
_exptl_crystal_size_max 0.26
_exptl_crystal_size_mid 0.25
_exptl_crystal_size_min 0.19
_platon_squeeze_details
;
;
_refine_diff_density_max 1.426
_refine_diff_density_min -0.981
_refine_diff_density_rms 0.118
_refine_ls_extinction_method none
_refine_ls_goodness_of_fit_ref 0.792
_refine_ls_hydrogen_treatment constr
_refine_ls_matrix_type full
_refine_ls_number_parameters 1102
_refine_ls_number_reflns 22268
_refine_ls_number_restraints 38
_refine_ls_restrained_S_all 0.798
_refine_ls_R_factor_all 0.1265
_refine_ls_R_factor_gt 0.0635
_refine_ls_shift/su_max 0.001
_refine_ls_shift/su_mean 0.000
_refine_ls_structure_factor_coef Fsqd
_refine_ls_weighting_details 'calc w=1/[\s^2^(Fo^2^)+(0.0739P)^2^+0.0000P] where P=(Fo^2^+2Fc^2^)/3'
_refine_ls_weighting_scheme calc
_refine_ls_wR_factor_gt 0.1457
_refine_ls_wR_factor_ref 0.1571
_reflns_number_gt 10206
_reflns_number_total 22268
_reflns_threshold_expression >2sigma(I)
_cod_data_source_file c2dt30362k.txt
_cod_data_source_block (6)
_cod_depositor_comments
;
The following automatic conversions were performed:

data name '_iucr_refine_instruction_details' was replaced with
'_iucr_refine_instructions_details' as specified in the replacement
file 'data/replacement-values/replacement_tags.lst'.

Automatic conversion script
Id: cif_correct_tags 9268 2022-04-12 08:56:07Z antanas 
;
_cod_original_sg_symbol_H-M 'C 2/c'
_cod_database_code 7019423

loop_
_symmetry_equiv_pos_as_xyz
'x, y, z'
'-x, y, -z+1/2'
'x+1/2, y+1/2, z'
'-x+1/2, y+1/2, -z+1/2'
'-x, -y, -z'
'x, -y, z-1/2'
'-x+1/2, -y+1/2, -z'
'x+1/2, -y+1/2, z-1/2'

loop_
_atom_site_label
_atom_site_type_symbol
_atom_site_fract_x
_atom_site_fract_y
_atom_site_fract_z
_atom_site_U_iso_or_equiv
_atom_site_adp_type
_atom_site_occupancy
_atom_site_symmetry_multiplicity
_atom_site_calc_flag
_atom_site_refinement_flags
_atom_site_disorder_assembly
_atom_site_disorder_group
Cu1 Cu 0.74607(2) 0.20116(3) 0.36313(4) 0.0217(2) Uani 1 1 d . . .
Cu2 Cu 0.67021(2) 0.21309(3) 0.39149(4) 0.0212(2) Uani 1 1 d . . .
Cu3 Cu 0.70833(2) 0.33731(3) 0.36519(4) 0.0216(2) Uani 1 1 d . . .
Cu4 Cu 0.42947(2) 0.21326(3) 0.41962(4) 0.0264(2) Uani 1 1 d . . .
Cu5 Cu 0.37952(2) 0.33762(3) 0.40105(4) 0.0212(2) Uani 1 1 d . . .
Cu6 Cu 0.33824(2) 0.20160(3) 0.39605(4) 0.0192(2) Uani 1 1 d . . .
S1 S 0.65338(5) 0.23770(7) 0.26548(8) 0.0204(4) Uani 1 1 d . . .
S2 S 0.81199(8) 0.11993(11) 0.36094(15) 0.0768(10) Uani 1 1 d D . .
S3 S 0.62774(7) 0.16239(9) 0.45380(11) 0.0445(6) Uani 1 1 d . . .
S4 S 0.71353(8) 0.47842(10) 0.35954(15) 0.0744(10) Uani 1 1 d D . .
S5 S 0.42698(6) 0.24710(8) 0.52987(10) 0.0323(5) Uani 1 1 d . . .
O1 O 0.71784(11) 0.25268(16) 0.39306(19) 0.0149(10) Uani 1 1 d . . .
H1W H 0.7377 0.2566 0.4332 0.022 Uiso 1 1 calc R . .
O2 O 0.37605(10) 0.25126(16) 0.38338(19) 0.0134(10) Uani 1 1 d . . .
H2W H 0.3664 0.2490 0.3429 0.020 Uiso 1 1 calc R . .
O3 O 0.69159(12) 0.20769(18) 0.2770(2) 0.0273(12) Uani 1 1 d . . .
O4 O 0.63863(12) 0.21005(19) 0.3007(2) 0.0292(13) Uani 1 1 d . . .
O5 O 0.66242(12) 0.30191(17) 0.2792(2) 0.0276(13) Uani 1 1 d . . .
O6 O 0.62294(12) 0.2307(2) 0.2073(2) 0.0287(12) Uani 1 1 d . . .
O7 O 0.77396(15) 0.1528(2) 0.3344(3) 0.0495(18) Uani 1 1 d . A .
O8 O 0.8091(4) 0.0594(3) 0.3812(5) 0.088(2) Uani 0.532(6) 1 d PD A 1
O9 O 0.8485(2) 0.1476(4) 0.4061(4) 0.088(2) Uani 0.532(6) 1 d PD A 1
O10 O 0.8229(3) 0.1076(5) 0.3172(3) 0.088(2) Uani 0.532(6) 1 d PD A 1
O8A O 0.8256(4) 0.1278(6) 0.4194(3) 0.088(2) Uani 0.468(6) 1 d PD A 2
O9A O 0.8418(3) 0.1441(5) 0.3487(6) 0.088(2) Uani 0.468(6) 1 d PD A 2
O10A O 0.8052(4) 0.0567(3) 0.3475(6) 0.088(2) Uani 0.468(6) 1 d PD A 2
O11 O 0.62860(12) 0.17294(18) 0.4013(2) 0.0258(12) Uani 1 1 d . . .
O12 O 0.6671(2) 0.1742(5) 0.4997(4) 0.145(4) Uani 1 1 d . . .
O13 O 0.6152(2) 0.1012(3) 0.4538(3) 0.083(2) Uani 1 1 d . . .
O14 O 0.59880(19) 0.2042(3) 0.4558(3) 0.067(2) Uani 1 1 d . . .
O15 O 0.69923(16) 0.42034(19) 0.3377(3) 0.0552(19) Uani 1 1 d . B .
O16 O 0.7017(3) 0.4981(4) 0.4006(3) 0.088(2) Uani 0.565(5) 1 d PD B 3
O17 O 0.6981(3) 0.5246(4) 0.3164(3) 0.088(2) Uani 0.565(5) 1 d PD B 3
O18 O 0.75781(14) 0.4827(4) 0.3885(4) 0.088(2) Uani 0.565(5) 1 d PD B 3
O16A O 0.6819(3) 0.5210(4) 0.3509(6) 0.088(2) Uani 0.435(5) 1 d PD B 4
O17A O 0.7429(3) 0.5073(5) 0.3486(6) 0.088(2) Uani 0.435(5) 1 d PD B 4
O18A O 0.7336(3) 0.4603(5) 0.4175(3) 0.088(2) Uani 0.435(5) 1 d PD B 4
O19 O 0.41551(19) 0.1973(2) 0.4873(3) 0.069(2) Uani 1 1 d . . .
O20 O 0.4219(3) 0.3016(3) 0.5037(4) 0.132(4) Uani 1 1 d . . .
O21 O 0.46728(19) 0.2366(4) 0.5753(4) 0.105(3) Uani 1 1 d . . .
O22 O 0.3997(3) 0.2425(5) 0.5536(4) 0.134(4) Uani 1 1 d . . .
O23 O 0.7525(3) 0.3772(6) 0.4648(4) 0.178(5) Uani 1 1 d . . .
O24 O 0.34053(16) 0.3669(2) 0.3096(2) 0.0487(16) Uani 1 1 d . . .
H3W H 0.3391 0.3489 0.2818 0.073 Uiso 1 1 d R . .
H4W H 0.3314 0.4023 0.3000 0.073 Uiso 1 1 d R . .
O25 O 0.28993(12) 0.1951(2) 0.3052(2) 0.0337(13) Uani 1 1 d . . .
H5W H 0.2775 0.1617 0.2976 0.051 Uiso 1 1 d R . .
H6W H 0.2727 0.2233 0.2948 0.051 Uiso 1 1 d R . .
N1 N 0.77446(14) 0.2746(2) 0.3609(2) 0.0172(13) Uani 1 1 d . . .
N2 N 0.75769(14) 0.3305(2) 0.3589(2) 0.0168(13) Uani 1 1 d . . .
N3 N 0.81490(13) 0.3447(2) 0.3611(2) 0.0158(13) Uani 1 1 d . . .
N4 N 0.90235(14) 0.6317(2) 0.3928(2) 0.0163(13) Uani 1 1 d . . .
N5 N 0.86448(15) 0.6277(2) 0.3868(3) 0.0235(15) Uani 1 1 d . . .
N6 N 0.88379(14) 0.5381(2) 0.3799(2) 0.0185(14) Uani 1 1 d . . .
N7 N 1.01708(16) 0.3234(2) 0.5414(3) 0.0306(17) Uani 1 1 d . . .
N8 N 0.99896(17) 0.3457(3) 0.5703(3) 0.0401(18) Uani 1 1 d . . .
N9 N 0.96019(15) 0.3611(2) 0.4793(3) 0.0230(15) Uani 1 1 d . . .
N10 N 0.72432(15) 0.1279(2) 0.3806(2) 0.0189(14) Uani 1 1 d . . .
N11 N 0.69435(15) 0.1339(2) 0.3945(3) 0.0211(15) Uani 1 1 d . . .
N12 N 0.70612(14) 0.0390(2) 0.3922(3) 0.0216(15) Uani 1 1 d . . .
N13 N 0.82843(14) -0.1685(2) 0.4031(3) 0.0214(15) Uani 1 1 d . . .
N14 N 0.81254(14) -0.2236(2) 0.4036(3) 0.0211(15) Uani 1 1 d . . .
N15 N 0.77145(14) -0.1538(2) 0.4016(2) 0.0203(14) Uani 1 1 d . . .
N16 N 0.72153(19) -0.1243(3) 0.5962(3) 0.0397(18) Uani 1 1 d . . .
N17 N 0.68638(16) -0.1563(2) 0.5674(3) 0.0226(15) Uani 1 1 d . . .
N18 N 0.70150(15) -0.1233(2) 0.5064(3) 0.0196(14) Uani 1 1 d . . .
N19 N 0.64723(15) 0.2928(2) 0.3896(3) 0.0253(16) Uani 1 1 d . . .
N20 N 0.66296(14) 0.3435(2) 0.3809(2) 0.0173(13) Uani 1 1 d . . .
N21 N 0.61053(14) 0.3681(2) 0.3877(2) 0.0136(13) Uani 1 1 d . . .
N22 N 0.45172(14) 0.2896(2) 0.4038(3) 0.0315(17) Uani 1 1 d . . .
N23 N 0.43016(14) 0.3409(2) 0.3984(3) 0.0230(15) Uani 1 1 d . . .
N24 N 0.48389(14) 0.3649(2) 0.3937(3) 0.0220(15) Uani 1 1 d . . .
N26 N 0.60922(14) 0.5823(2) 0.5633(3) 0.0281(17) Uani 1 1 d D . .
N27 N 0.58773(14) 0.5115(2) 0.5016(3) 0.0219(15) Uani 1 1 d D . .
N25 N 0.6297(3) 0.5306(3) 0.5900(5) 0.034(3) Uani 0.50 1 d PD C 5
C37 C 0.6157(2) 0.4898(5) 0.5515(3) 0.034(3) Uani 0.50 1 d PD C 5
H37A H 0.6244 0.4486 0.5576 0.041 Uiso 0.50 1 d PR C 5
C38 C 0.5850(3) 0.5706(3) 0.5111(3) 0.034(3) Uani 0.50 1 d PD C 5
H38A H 0.5674 0.5990 0.4840 0.041 Uiso 0.50 1 d PR C 5
N25A N 0.6111(3) 0.5301(3) 0.5922(4) 0.038(3) Uani 0.50 1 d PD C 6
C37A C 0.5978(3) 0.4899(5) 0.5526(3) 0.038(3) Uani 0.50 1 d PD C 6
H37B H 0.5954 0.4481 0.5591 0.046 Uiso 0.50 1 d PR C 6
C38A C 0.5956(3) 0.5708(3) 0.5110(3) 0.038(3) Uani 0.50 1 d PD C 6
H38B H 0.5917 0.6000 0.4835 0.046 Uiso 0.50 1 d PR C 6
C1 C 0.80817(18) 0.2845(3) 0.3614(3) 0.0214(17) Uani 1 1 d . . .
H1 H 0.8257 0.2539 0.3618 0.026 Uiso 1 1 calc R . .
C2 C 0.78272(18) 0.3704(3) 0.3600(3) 0.0189(16) Uani 1 1 d . . .
H2 H 0.7788 0.4126 0.3599 0.023 Uiso 1 1 calc R . .
C3 C 0.91260(18) 0.5773(3) 0.3890(3) 0.0238(19) Uani 1 1 d . . .
H3 H 0.9378 0.5667 0.3923 0.029 Uiso 1 1 calc R . .
C4 C 0.85424(18) 0.5711(2) 0.3795(3) 0.0225(18) Uani 1 1 d . . .
H4 H 0.8295 0.5556 0.3747 0.027 Uiso 1 1 calc R . .
C5 C 0.99439(19) 0.3319(3) 0.4886(4) 0.030(2) Uani 1 1 d . . .
H5 H 1.0007 0.3198 0.4610 0.036 Uiso 1 1 calc R . .
C6 C 0.9651(2) 0.3682(3) 0.5305(4) 0.036(2) Uani 1 1 d . . .
H6 H 0.9458 0.3878 0.5372 0.043 Uiso 1 1 calc R . .
C7 C 0.85149(17) 0.3734(2) 0.3650(3) 0.0171(17) Uani 1 1 d . . .
C8 C 0.84771(17) 0.4418(2) 0.3687(3) 0.0193(17) Uani 1 1 d . . .
H8A H 0.8246 0.4570 0.3343 0.023 Uiso 1 1 calc R . .
H8B H 0.8432 0.4518 0.3999 0.023 Uiso 1 1 calc R . .
C9 C 0.88659(17) 0.4710(2) 0.3771(3) 0.0154(16) Uani 1 1 d . . .
C10 C 0.92197(17) 0.4497(2) 0.4296(3) 0.0189(17) Uani 1 1 d . . .
H10A H 0.9182 0.4605 0.4613 0.023 Uiso 1 1 calc R . .
H10B H 0.9468 0.4695 0.4346 0.023 Uiso 1 1 calc R . .
C11 C 0.92577(17) 0.3811(2) 0.4270(3) 0.0192(17) Uani 1 1 d . . .
C12 C 0.88776(16) 0.3510(2) 0.4202(3) 0.0155(16) Uani 1 1 d . . .
H12A H 0.8835 0.3616 0.4515 0.019 Uiso 1 1 calc R . .
H12B H 0.8903 0.3067 0.4194 0.019 Uiso 1 1 calc R . .
C13 C 0.8574(2) 0.3577(3) 0.3172(3) 0.0255(19) Uani 1 1 d . . .
H13A H 0.8344 0.3726 0.2826 0.031 Uiso 1 1 calc R . .
H13B H 0.8590 0.3135 0.3144 0.031 Uiso 1 1 calc R . .
C14 C 0.89667(17) 0.3871(3) 0.3259(3) 0.0189(16) Uani 1 1 d . . .
H14 H 0.9009 0.3763 0.2942 0.023 Uiso 1 1 calc R . .
C15 C 0.89281(19) 0.4556(3) 0.3277(3) 0.0249(19) Uani 1 1 d . . .
H15A H 0.8696 0.4701 0.2931 0.030 Uiso 1 1 calc R . .
H15B H 0.9175 0.4754 0.3321 0.030 Uiso 1 1 calc R . .
C16 C 0.93292(19) 0.3649(3) 0.3797(3) 0.0257(19) Uani 1 1 d . . .
H16A H 0.9359 0.3208 0.3782 0.031 Uiso 1 1 calc R . .
H16B H 0.9579 0.3842 0.3848 0.031 Uiso 1 1 calc R . .
C17 C 0.73097(17) 0.0715(2) 0.3808(3) 0.0172(16) Uani 1 1 d . . .
H17 H 0.7509 0.0547 0.3738 0.021 Uiso 1 1 calc R . .
C18 C 0.68419(19) 0.0800(3) 0.4013(3) 0.0214(18) Uani 1 1 d . . .
H18 H 0.6642 0.0710 0.4112 0.026 Uiso 1 1 calc R . .
C19 C 0.80492(17) -0.1271(2) 0.4041(3) 0.0196(17) Uani 1 1 d . . .
H19 H 0.8100 -0.0850 0.4063 0.023 Uiso 1 1 calc R . .
C20 C 0.77841(19) -0.2143(3) 0.4021(3) 0.0219(17) Uani 1 1 d . . .
H20 H 0.7609 -0.2450 0.4015 0.026 Uiso 1 1 calc R . .
C21 C 0.7287(3) -0.1060(4) 0.5562(4) 0.053(3) Uani 1 1 d . . .
H21 H 0.7516 -0.0826 0.5630 0.064 Uiso 1 1 calc R . .
C22 C 0.6747(2) -0.1555(3) 0.5150(4) 0.0270(19) Uani 1 1 d . . .
H22 H 0.6512 -0.1744 0.4871 0.032 Uiso 1 1 calc R . .
C23 C 0.70288(18) -0.0268(2) 0.3962(3) 0.0186(17) Uani 1 1 d . . .
C24 C 0.73931(17) -0.0563(2) 0.3958(3) 0.0169(16) Uani 1 1 d . . .
H24A H 0.7392 -0.0465 0.3610 0.020 Uiso 1 1 calc R . .
H24B H 0.7646 -0.0410 0.4269 0.020 Uiso 1 1 calc R . .
C25 C 0.73655(17) -0.1250(2) 0.4009(3) 0.0175(17) Uani 1 1 d . . .
C26 C 0.73688(18) -0.1398(2) 0.4549(3) 0.0183(17) Uani 1 1 d . . .
H26A H 0.7353 -0.1839 0.4585 0.022 Uiso 1 1 calc R . .
H26B H 0.7622 -0.1253 0.4866 0.022 Uiso 1 1 calc R . .
C27 C 0.70111(18) -0.1096(3) 0.4551(3) 0.0195(16) Uani 1 1 d . . .
C28 C 0.70287(18) -0.0411(2) 0.4488(3) 0.0155(16) Uani 1 1 d . . .
H28A H 0.6793 -0.0219 0.4485 0.019 Uiso 1 1 calc R . .
H28B H 0.7276 -0.0247 0.4804 0.019 Uiso 1 1 calc R . .
C29 C 0.66392(18) -0.0493(3) 0.3449(3) 0.0276(19) Uani 1 1 d . . .
H29A H 0.6650 -0.0408 0.3108 0.033 Uiso 1 1 calc R . .
H29B H 0.6400 -0.0291 0.3425 0.033 Uiso 1 1 calc R . .
C30 C 0.66185(18) -0.1188(3) 0.3527(3) 0.0227(18) Uani 1 1 d . . .
H30 H 0.6366 -0.1350 0.3211 0.027 Uiso 1 1 calc R . .
C31 C 0.69808(17) -0.1480(3) 0.3523(3) 0.0225(18) Uani 1 1 d . . .
H31A H 0.6966 -0.1923 0.3546 0.027 Uiso 1 1 calc R . .
H31B H 0.6979 -0.1381 0.3175 0.027 Uiso 1 1 calc R . .
C32 C 0.66186(19) -0.1329(3) 0.4059(3) 0.0228(18) Uani 1 1 d . . .
H32A H 0.6596 -0.1769 0.4093 0.027 Uiso 1 1 calc R . .
H32B H 0.6385 -0.1134 0.4057 0.027 Uiso 1 1 calc R . .
C33 C 0.61579(17) 0.3082(3) 0.3939(3) 0.0224(18) Uani 1 1 d . . .
H33 H 0.5992 0.2812 0.4004 0.027 Uiso 1 1 calc R . .
C34 C 0.64043(18) 0.3881(3) 0.3788(3) 0.0187(17) Uani 1 1 d . . .
H34 H 0.6443 0.4288 0.3720 0.022 Uiso 1 1 calc R . .
C35 C 0.48331(17) 0.3047(3) 0.4014(3) 0.027(2) Uani 1 1 d . . .
H35 H 0.5035 0.2775 0.4045 0.033 Uiso 1 1 calc R . .
C36 C 0.45012(19) 0.3854(3) 0.3928(3) 0.028(2) Uani 1 1 d . . .
H36 H 0.4421 0.4264 0.3886 0.033 Uiso 1 1 calc R . .
C39 C 0.57877(17) 0.4057(2) 0.3899(3) 0.0167(16) Uani 1 1 d . C .
C40 C 0.54641(16) 0.3645(2) 0.3888(3) 0.0163(16) Uani 1 1 d . . .
H40A H 0.5335 0.3413 0.3541 0.020 Uiso 1 1 calc R . .
H40B H 0.5586 0.3358 0.4200 0.020 Uiso 1 1 calc R . .
C41 C 0.51531(18) 0.4035(2) 0.3934(3) 0.0206(18) Uani 1 1 d . C .
C42 C 0.53548(18) 0.4380(3) 0.4472(3) 0.0217(18) Uani 1 1 d . . .
H42A H 0.5152 0.4624 0.4509 0.026 Uiso 1 1 calc R C .
H42B H 0.5477 0.4095 0.4784 0.026 Uiso 1 1 calc R . .
C43 C 0.56757(18) 0.4785(3) 0.4483(3) 0.0212(17) Uani 1 1 d . C .
C44 C 0.60009(18) 0.4398(3) 0.4451(3) 0.0256(19) Uani 1 1 d . . .
H44A H 0.6217 0.4656 0.4465 0.031 Uiso 1 1 calc R C .
H44B H 0.6121 0.4111 0.4762 0.031 Uiso 1 1 calc R . .
C45 C 0.56045(19) 0.4494(3) 0.3409(3) 0.0255(19) Uani 1 1 d . . .
H45A H 0.5817 0.4755 0.3416 0.031 Uiso 1 1 calc R C .
H45B H 0.5478 0.4266 0.3059 0.031 Uiso 1 1 calc R . .
C46 C 0.52879(18) 0.4879(3) 0.3453(3) 0.0246(19) Uani 1 1 d . C .
H46 H 0.5165 0.5170 0.3139 0.030 Uiso 1 1 calc R . .
C47 C 0.49599(18) 0.4468(3) 0.3448(3) 0.0261(19) Uani 1 1 d . . .
H47A H 0.4754 0.4714 0.3474 0.031 Uiso 1 1 calc R C .
H47B H 0.4826 0.4238 0.3099 0.031 Uiso 1 1 calc R . .
C48 C 0.54994(19) 0.5231(3) 0.4017(3) 0.0250(19) Uani 1 1 d . . .
H48A H 0.5715 0.5492 0.4031 0.030 Uiso 1 1 calc R C .
H48B H 0.5301 0.5489 0.4050 0.030 Uiso 1 1 calc R . .
O1W O 0.5925(2) 0.3802(3) 0.2441(3) 0.096(3) Uani 1 1 d . . .
O2W O 0.7914(2) -0.2122(3) 0.5816(4) 0.103(3) Uani 1 1 d . . .
O3W O 0.2498(2) 0.0890(4) 0.2808(4) 0.116(3) Uani 1 1 d . . .
O4W O 0.6403(3) 0.0803(3) 0.2621(4) 0.144(4) Uani 1 1 d . . .
O5W O 0.5358(3) 0.3160(3) 0.2520(4) 0.111(3) Uani 1 1 d . . .
O6W O 0.8121(2) -0.0201(3) 0.2846(4) 0.110(3) Uani 1 1 d . . .
O7W O 0.4191(3) 0.0744(3) 0.5165(4) 0.116(3) Uani 1 1 d . . .
O8W O 0.6554(3) -0.0002(4) 0.5229(5) 0.134(3) Uiso 1 1 d . . .
O9W O 0.2318(3) 0.2890(4) 0.2705(5) 0.143(3) Uiso 1 1 d . . .
O10W O 0.6713(3) 0.6373(4) 0.3266(5) 0.149(4) Uiso 1 1 d . . .
O11W O 0.4968(3) 0.0063(4) 0.5741(4) 0.133(3) Uiso 1 1 d . . .
O12W O 0.5386(3) 0.4635(5) 0.5762(5) 0.155(4) Uiso 1 1 d . . .
O13W O 0.2417(3) 0.4118(5) 0.2695(5) 0.169(4) Uiso 1 1 d . . .
O14W O 0.7034(3) 0.0235(4) 0.2540(5) 0.153(4) Uiso 1 1 d . . .
O15W O 0.3380(3) 0.3225(5) 0.5313(5) 0.170(4) Uiso 1 1 d . . .
O16W O 0.5578(4) 0.1939(6) 0.2804(7) 0.118(4) Uiso 0.65 1 d P . .
O17W O 0.5502(6) 0.2018(9) 0.2130(11) 0.098(7) Uiso 0.35 1 d P . .

loop_
_atom_site_aniso_label
_atom_site_aniso_U_11
_atom_site_aniso_U_22
_atom_site_aniso_U_33
_atom_site_aniso_U_23
_atom_site_aniso_U_13
_atom_site_aniso_U_12
Cu1 0.0224(4) 0.0155(4) 0.0380(7) -0.0016(4) 0.0231(4) -0.0010(3)
Cu2 0.0242(4) 0.0137(4) 0.0383(7) 0.0028(4) 0.0252(4) 0.0036(3)
Cu3 0.0195(4) 0.0155(4) 0.0382(7) 0.0016(4) 0.0207(4) 0.0017(3)
Cu4 0.0154(4) 0.0169(4) 0.0428(8) 0.0061(4) 0.0111(4) 0.0016(3)
Cu5 0.0211(4) 0.0148(4) 0.0366(7) -0.0081(4) 0.0209(4) -0.0045(3)
Cu6 0.0232(4) 0.0133(4) 0.0325(7) 0.0041(4) 0.0227(4) 0.0029(3)
S1 0.0224(8) 0.0259(8) 0.0160(14) -0.0010(8) 0.0118(9) -0.0031(7)
S2 0.0621(16) 0.0503(14) 0.141(4) -0.0088(17) 0.067(2) 0.0008(13)
S3 0.0507(13) 0.0501(12) 0.044(2) 0.0059(11) 0.0320(13) 0.0039(11)
S4 0.0796(18) 0.0375(12) 0.135(3) -0.0055(15) 0.075(2) -0.0006(12)
S5 0.0351(10) 0.0339(10) 0.0264(17) -0.0017(9) 0.0140(11) -0.0004(8)
O1 0.017(2) 0.018(2) 0.012(3) -0.0046(19) 0.009(2) -0.0006(17)
O2 0.014(2) 0.018(2) 0.010(3) 0.0023(18) 0.008(2) 0.0008(17)
O3 0.024(2) 0.031(2) 0.030(4) -0.006(2) 0.016(2) 0.007(2)
O4 0.025(2) 0.036(3) 0.040(4) 0.004(2) 0.026(3) -0.004(2)
O5 0.026(2) 0.018(2) 0.036(4) 0.004(2) 0.013(3) 0.0048(19)
O6 0.025(2) 0.051(3) 0.008(4) 0.002(2) 0.007(2) -0.007(2)
O7 0.053(3) 0.034(3) 0.097(6) -0.002(3) 0.064(4) 0.008(3)
O8 0.062(4) 0.102(4) 0.111(8) -0.036(4) 0.049(5) 0.003(3)
O9 0.062(4) 0.102(4) 0.111(8) -0.036(4) 0.049(5) 0.003(3)
O10 0.062(4) 0.102(4) 0.111(8) -0.036(4) 0.049(5) 0.003(3)
O8A 0.062(4) 0.102(4) 0.111(8) -0.036(4) 0.049(5) 0.003(3)
O9A 0.062(4) 0.102(4) 0.111(8) -0.036(4) 0.049(5) 0.003(3)
O10A 0.062(4) 0.102(4) 0.111(8) -0.036(4) 0.049(5) 0.003(3)
O11 0.031(2) 0.027(2) 0.032(4) 0.001(2) 0.025(3) 0.001(2)
O12 0.062(5) 0.287(13) 0.051(9) -0.003(7) 0.001(5) 0.002(6)
O13 0.142(6) 0.047(4) 0.106(8) 0.022(4) 0.096(6) 0.006(4)
O14 0.093(5) 0.067(4) 0.080(7) 0.005(4) 0.073(5) 0.018(4)
O15 0.067(4) 0.013(2) 0.115(7) 0.002(3) 0.067(4) 0.001(2)
O16 0.104(5) 0.030(3) 0.166(9) 0.017(3) 0.093(5) 0.012(3)
O17 0.104(5) 0.030(3) 0.166(9) 0.017(3) 0.093(5) 0.012(3)
O18 0.104(5) 0.030(3) 0.166(9) 0.017(3) 0.093(5) 0.012(3)
O16A 0.104(5) 0.030(3) 0.166(9) 0.017(3) 0.093(5) 0.012(3)
O17A 0.104(5) 0.030(3) 0.166(9) 0.017(3) 0.093(5) 0.012(3)
O18A 0.104(5) 0.030(3) 0.166(9) 0.017(3) 0.093(5) 0.012(3)
O19 0.089(4) 0.046(4) 0.052(6) 0.007(3) 0.018(4) -0.002(3)
O20 0.197(9) 0.051(4) 0.103(10) 0.009(5) 0.038(7) -0.022(5)
O21 0.054(4) 0.144(7) 0.078(8) -0.038(5) 0.003(4) 0.022(4)
O22 0.130(7) 0.189(9) 0.126(11) -0.040(7) 0.097(8) -0.043(7)
O23 0.091(6) 0.358(17) 0.062(11) -0.023(9) 0.020(6) -0.051(8)
O24 0.080(4) 0.034(3) 0.038(5) -0.001(3) 0.033(4) 0.009(3)
O25 0.027(2) 0.044(3) 0.030(4) -0.001(2) 0.013(3) 0.005(2)
N1 0.019(3) 0.018(3) 0.016(4) 0.001(2) 0.010(3) -0.004(2)
N2 0.015(2) 0.018(3) 0.021(4) -0.001(2) 0.011(3) -0.001(2)
N3 0.009(2) 0.018(3) 0.023(4) 0.001(2) 0.009(3) -0.003(2)
N4 0.015(3) 0.021(3) 0.017(4) 0.003(2) 0.012(3) -0.001(2)
N5 0.020(3) 0.014(3) 0.043(5) 0.002(3) 0.020(3) 0.006(2)
N6 0.016(3) 0.015(3) 0.030(5) 0.010(2) 0.016(3) 0.005(2)
N7 0.024(3) 0.020(3) 0.041(6) 0.011(3) 0.010(3) 0.007(2)
N8 0.028(3) 0.045(4) 0.041(6) 0.001(3) 0.012(4) 0.007(3)
N9 0.014(3) 0.021(3) 0.028(5) 0.007(3) 0.005(3) 0.003(2)
N10 0.022(3) 0.016(3) 0.029(5) 0.001(2) 0.021(3) 0.000(2)
N11 0.025(3) 0.017(3) 0.030(5) 0.005(2) 0.020(3) 0.008(2)
N12 0.019(3) 0.016(3) 0.031(5) 0.010(3) 0.013(3) 0.009(2)
N13 0.018(3) 0.018(3) 0.037(5) -0.004(3) 0.020(3) -0.001(2)
N14 0.018(3) 0.013(3) 0.039(5) 0.005(2) 0.020(3) 0.004(2)
N15 0.022(3) 0.011(2) 0.036(5) 0.001(2) 0.020(3) 0.004(2)
N16 0.054(4) 0.052(4) 0.005(5) -0.004(3) 0.008(4) -0.027(3)
N17 0.030(3) 0.012(3) 0.040(5) -0.002(3) 0.028(3) -0.002(2)
N18 0.025(3) 0.017(3) 0.027(5) -0.003(3) 0.021(3) -0.001(2)
N19 0.023(3) 0.018(3) 0.047(5) 0.003(3) 0.027(3) 0.001(2)
N20 0.015(2) 0.020(3) 0.020(4) 0.003(2) 0.010(3) 0.005(2)
N21 0.018(3) 0.014(2) 0.015(4) -0.004(2) 0.013(3) 0.000(2)
N22 0.017(3) 0.017(3) 0.063(6) 0.006(3) 0.021(3) 0.001(2)
N23 0.020(3) 0.010(2) 0.043(5) 0.000(3) 0.018(3) 0.002(2)
N24 0.015(3) 0.013(2) 0.042(5) -0.008(3) 0.017(3) -0.004(2)
N26 0.019(3) 0.018(3) 0.056(6) -0.006(3) 0.024(3) -0.009(2)
N27 0.018(3) 0.022(3) 0.028(5) -0.008(3) 0.013(3) -0.003(2)
N25 0.023(5) 0.018(4) 0.060(9) -0.006(4) 0.019(5) 0.002(3)
C37 0.023(5) 0.018(4) 0.060(9) -0.006(4) 0.019(5) 0.002(3)
C38 0.023(5) 0.018(4) 0.060(9) -0.006(4) 0.019(5) 0.002(3)
N25A 0.037(5) 0.036(5) 0.038(9) -0.023(5) 0.015(5) -0.008(4)
C37A 0.037(5) 0.036(5) 0.038(9) -0.023(5) 0.015(5) -0.008(4)
C38A 0.037(5) 0.036(5) 0.038(9) -0.023(5) 0.015(5) -0.008(4)
C1 0.022(3) 0.015(3) 0.031(6) -0.007(3) 0.016(4) -0.001(3)
C2 0.024(3) 0.023(3) 0.011(5) -0.001(3) 0.010(3) 0.001(3)
C3 0.017(3) 0.017(3) 0.044(6) 0.001(3) 0.020(4) -0.006(3)
C4 0.021(3) 0.015(3) 0.038(6) 0.001(3) 0.019(4) 0.001(3)
C5 0.023(3) 0.023(3) 0.045(7) -0.003(4) 0.018(4) -0.004(3)
C6 0.024(4) 0.040(4) 0.041(8) 0.005(4) 0.014(4) 0.003(3)
C7 0.019(3) 0.011(3) 0.026(6) -0.001(3) 0.015(4) -0.004(3)
C8 0.017(3) 0.012(3) 0.033(6) 0.005(3) 0.016(3) 0.003(2)
C9 0.015(3) 0.011(3) 0.028(6) -0.001(3) 0.017(3) -0.001(2)
C10 0.013(3) 0.013(3) 0.035(6) 0.000(3) 0.016(3) 0.000(2)
C11 0.014(3) 0.010(3) 0.032(6) 0.004(3) 0.010(3) 0.002(2)
C12 0.016(3) 0.014(3) 0.020(5) 0.006(3) 0.011(3) 0.003(2)
C13 0.030(4) 0.020(3) 0.036(6) -0.002(3) 0.024(4) 0.001(3)
C14 0.017(3) 0.022(3) 0.017(6) 0.002(3) 0.008(3) -0.001(3)
C15 0.020(3) 0.022(3) 0.035(6) 0.004(3) 0.015(4) 0.000(3)
C16 0.026(4) 0.015(3) 0.047(7) 0.002(3) 0.026(4) -0.001(3)
C17 0.013(3) 0.018(3) 0.025(6) 0.007(3) 0.013(3) 0.005(3)
C18 0.029(4) 0.020(3) 0.032(6) -0.002(3) 0.029(4) -0.002(3)
C19 0.022(3) 0.010(3) 0.037(6) -0.003(3) 0.023(4) -0.003(3)
C20 0.026(3) 0.019(3) 0.034(6) 0.002(3) 0.026(4) 0.000(3)
C21 0.059(5) 0.069(6) 0.042(9) -0.009(5) 0.033(6) -0.042(5)
C22 0.024(4) 0.030(4) 0.034(7) 0.004(4) 0.020(4) -0.001(3)
C23 0.025(3) 0.011(3) 0.021(6) -0.001(3) 0.013(4) -0.001(3)
C24 0.016(3) 0.012(3) 0.023(5) 0.005(3) 0.010(3) 0.002(2)
C25 0.015(3) 0.012(3) 0.026(6) -0.007(3) 0.010(3) -0.002(2)
C26 0.020(3) 0.013(3) 0.028(6) 0.004(3) 0.017(4) 0.004(3)
C27 0.017(3) 0.026(3) 0.014(5) 0.006(3) 0.007(3) 0.008(3)
C28 0.017(3) 0.014(3) 0.026(5) -0.002(3) 0.019(3) 0.003(2)
C29 0.023(3) 0.026(4) 0.029(6) 0.006(3) 0.009(4) 0.008(3)
C30 0.018(3) 0.016(3) 0.034(6) -0.004(3) 0.013(4) 0.002(3)
C31 0.021(3) 0.021(3) 0.031(6) -0.004(3) 0.017(4) -0.001(3)
C32 0.025(3) 0.016(3) 0.035(6) 0.003(3) 0.021(4) 0.000(3)
C33 0.013(3) 0.021(3) 0.037(6) 0.004(3) 0.016(3) 0.005(3)
C34 0.026(3) 0.015(3) 0.020(6) 0.001(3) 0.015(4) -0.003(3)
C35 0.013(3) 0.016(3) 0.055(7) -0.002(3) 0.019(4) -0.002(3)
C36 0.026(3) 0.012(3) 0.059(7) 0.000(3) 0.032(4) 0.005(3)
C39 0.018(3) 0.010(3) 0.030(6) -0.001(3) 0.019(3) 0.003(2)
C40 0.011(3) 0.013(3) 0.024(5) -0.009(3) 0.008(3) -0.001(2)
C41 0.019(3) 0.012(3) 0.042(6) -0.007(3) 0.024(4) -0.001(3)
C42 0.020(3) 0.014(3) 0.041(6) -0.005(3) 0.023(4) -0.004(3)
C43 0.026(3) 0.021(3) 0.025(6) -0.006(3) 0.019(4) -0.001(3)
C44 0.021(3) 0.020(3) 0.049(7) 0.006(3) 0.027(4) 0.000(3)
C45 0.026(3) 0.020(3) 0.036(6) -0.001(3) 0.019(4) 0.005(3)
C46 0.024(3) 0.012(3) 0.044(6) 0.000(3) 0.022(4) 0.003(3)
C47 0.018(3) 0.016(3) 0.050(7) -0.004(3) 0.021(4) -0.002(3)
C48 0.027(3) 0.018(3) 0.036(6) 0.003(3) 0.021(4) -0.002(3)
O1W 0.072(4) 0.118(6) 0.091(8) 0.019(5) 0.035(5) 0.047(4)
O2W 0.139(6) 0.045(4) 0.115(9) 0.002(4) 0.054(6) -0.015(4)
O3W 0.114(6) 0.150(7) 0.084(9) -0.032(6) 0.049(6) -0.050(6)
O4W 0.187(8) 0.038(4) 0.105(9) 0.001(4) -0.008(7) -0.013(5)
O5W 0.136(7) 0.081(5) 0.134(10) 0.008(5) 0.078(7) 0.020(5)
O6W 0.142(7) 0.089(5) 0.090(9) 0.021(5) 0.051(6) 0.045(5)
O7W 0.160(7) 0.069(5) 0.126(10) 0.030(5) 0.074(7) 0.022(5)

loop_
_atom_type_symbol
_atom_type_description
_atom_type_scat_dispersion_real
_atom_type_scat_dispersion_imag
_atom_type_scat_source
C C 0.0033 0.0016 'International Tables Vol C Tables 4.2.6.8 and 6.1.1.4'
H H 0.0000 0.0000 'International Tables Vol C Tables 4.2.6.8 and 6.1.1.4'
N N 0.0061 0.0033 'International Tables Vol C Tables 4.2.6.8 and 6.1.1.4'
O O 0.0106 0.0060 'International Tables Vol C Tables 4.2.6.8 and 6.1.1.4'
S S 0.1246 0.1234 'International Tables Vol C Tables 4.2.6.8 and 6.1.1.4'
Cu Cu 0.3201 1.2651 'International Tables Vol C Tables 4.2.6.8 and 6.1.1.4'

loop_
_geom_angle_atom_site_label_1
_geom_angle_atom_site_label_2
_geom_angle_atom_site_label_3
_geom_angle
_geom_angle_site_symmetry_1
_geom_angle_site_symmetry_3
O7 Cu1 N1 91.5(2) . .
O7 Cu1 N10 91.5(2) . .
N1 Cu1 N10 169.2(2) . .
O7 Cu1 O1 178.89(17) . .
N1 Cu1 O1 87.43(18) . .
N10 Cu1 O1 89.59(18) . .
O7 Cu1 O3 90.1(2) . .
N1 Cu1 O3 98.3(2) . .
N10 Cu1 O3 92.0(2) . .
O1 Cu1 O3 90.17(16) . .
O11 Cu2 N19 91.93(18) . .
O11 Cu2 N11 88.87(18) . .
N19 Cu2 N11 178.8(3) . .
O11 Cu2 O1 171.8(2) . .
N19 Cu2 O1 89.54(17) . .
N11 Cu2 O1 89.54(17) . .
O11 Cu2 O4 96.98(18) . .
N19 Cu2 O4 90.6(2) . .
N11 Cu2 O4 90.2(2) . .
O1 Cu2 O4 91.06(17) . .
O15 Cu3 N2 91.8(2) . .
O15 Cu3 N20 90.9(2) . .
N2 Cu3 N20 173.3(2) . .
O15 Cu3 O1 179.7(2) . .
N2 Cu3 O1 87.85(17) . .
N20 Cu3 O1 89.47(17) . .
O15 Cu3 O5 90.9(2) . .
N2 Cu3 O5 98.8(2) . .
N20 Cu3 O5 87.3(2) . .
O1 Cu3 O5 89.02(16) . .
O15 Cu3 O23 89.7(4) . .
N2 Cu3 O23 88.4(3) . .
N20 Cu3 O23 85.4(3) . .
O1 Cu3 O23 90.4(3) . .
O5 Cu3 O23 172.7(2) . .
N7 Cu4 O2 177.6(3) 7_656 .
N7 Cu4 N4 92.1(2) 7_656 3_445
O2 Cu4 N4 88.98(17) . 3_445
N7 Cu4 N22 92.1(2) 7_656 .
O2 Cu4 N22 88.16(17) . .
N4 Cu4 N22 148.3(3) 3_445 .
N7 Cu4 O19 94.6(3) 7_656 .
O2 Cu4 O19 83.4(2) . .
N4 Cu4 O19 83.0(2) 3_445 .
N22 Cu4 O19 127.8(2) . .
N23 Cu5 O2 88.53(17) . .
N23 Cu5 N26 90.53(19) . 5_666
O2 Cu5 N26 166.6(2) . 5_666
N23 Cu5 N13 178.2(2) . 3_455
O2 Cu5 N13 89.64(17) . 3_455
N26 Cu5 N13 91.25(19) 5_666 3_455
N23 Cu5 O24 93.5(2) . .
O2 Cu5 O24 94.05(18) . .
N26 Cu5 O24 99.3(2) 5_666 .
N13 Cu5 O24 86.6(2) 3_455 .
N23 Cu5 O20 87.7(3) . .
O2 Cu5 O20 84.5(2) . .
N26 Cu5 O20 82.1(2) 5_666 .
N13 Cu5 O20 92.1(3) 3_455 .
O24 Cu5 O20 178.1(2) . .
N17 Cu6 O2 162.1(2) 5_656 .
N17 Cu6 N14 89.3(2) 5_656 3_455
O2 Cu6 N14 89.56(17) . 3_455
N17 Cu6 N5 92.4(2) 5_656 3_445
O2 Cu6 N5 88.91(18) . 3_445
N14 Cu6 N5 178.2(2) 3_455 3_445
N17 Cu6 O25 102.1(2) 5_656 .
O2 Cu6 O25 95.75(18) . .
N14 Cu6 O25 89.9(2) 3_455 .
N5 Cu6 O25 89.3(2) 3_445 .
O6 S1 O5 110.2(3) . .
O6 S1 O4 109.7(3) . .
O5 S1 O4 110.3(3) . .
O6 S1 O3 110.6(3) . .
O5 S1 O3 107.4(2) . .
O4 S1 O3 108.7(3) . .
O9A S2 O10A 111.3(4) . .
O9A S2 O8A 109.3(4) . .
O10A S2 O8A 109.1(4) . .
O9A S2 O7 113.3(6) . .
O10A S2 O7 110.3(6) . .
O8A S2 O7 103.1(6) . .
O7 S2 O9 120.7(5) . .
O7 S2 O8 113.9(5) . .
O9 S2 O8 105.5(4) . .
O7 S2 O10 106.5(5) . .
O9 S2 O10 104.4(4) . .
O8 S2 O10 104.2(4) . .
O12 S3 O13 111.9(6) . .
O12 S3 O14 109.2(5) . .
O13 S3 O14 110.1(4) . .
O12 S3 O11 109.0(5) . .
O13 S3 O11 108.3(4) . .
O14 S3 O11 108.3(3) . .
O15 S4 O17A 119.2(6) . .
O15 S4 O16A 114.1(6) . .
O17A S4 O16A 109.9(4) . .
O17A S4 O18A 108.4(4) . .
O16A S4 O18A 107.6(4) . .
O15 S4 O17 111.7(5) . .
O15 S4 O18 113.0(4) . .
O17 S4 O18 107.2(4) . .
O15 S4 O16 113.6(5) . .
O17 S4 O16 105.9(4) . .
O18 S4 O16 105.0(4) . .
O20 S5 O21 114.7(6) . .
O20 S5 O22 110.4(6) . .
O21 S5 O22 105.9(6) . .
O20 S5 O19 108.3(5) . .
O21 S5 O19 109.8(4) . .
O22 S5 O19 107.5(4) . .
Cu3 O1 Cu2 114.58(17) . .
Cu3 O1 Cu1 114.0(2) . .
Cu2 O1 Cu1 113.92(18) . .
Cu3 O1 H1W 104.2 . .
Cu2 O1 H1W 104.2 . .
Cu1 O1 H1W 104.2 . .
Cu4 O2 Cu5 111.38(18) . .
Cu4 O2 Cu6 109.32(18) . .
Cu5 O2 Cu6 117.67(18) . .
Cu4 O2 H2W 105.9 . .
Cu5 O2 H2W 105.9 . .
Cu6 O2 H2W 105.9 . .
S1 O3 Cu1 123.1(3) . .
S1 O4 Cu2 125.1(3) . .
S1 O5 Cu3 124.2(3) . .
S2 O7 Cu1 132.7(4) . .
S3 O11 Cu2 128.1(3) . .
S4 O15 Cu3 137.0(5) . .
S5 O19 Cu4 116.6(3) . .
S5 O20 Cu5 134.2(5) . .
Cu5 O24 H3W 125.9 . .
Cu5 O24 H4W 123.2 . .
H3W O24 H4W 108.5 . .
Cu6 O25 H5W 112.2 . .
Cu6 O25 H6W 113.5 . .
H5W O25 H6W 108.4 . .
C1 N1 N2 106.5(4) . .
C1 N1 Cu1 134.0(4) . .
N2 N1 Cu1 119.5(3) . .
C2 N2 N1 107.0(4) . .
C2 N2 Cu3 132.0(4) . .
N1 N2 Cu3 120.4(3) . .
C2 N3 C1 104.2(5) . .
C2 N3 C7 129.4(5) . .
C1 N3 C7 126.3(4) . .
C3 N4 N5 105.8(4) . .
C3 N4 Cu4 138.0(4) . 3
N5 N4 Cu4 114.7(3) . 3
C4 N5 N4 107.4(5) . .
C4 N5 Cu6 132.9(4) . 3
N4 N5 Cu6 119.5(3) . 3
C3 N6 C4 104.8(5) . .
C3 N6 C9 126.2(5) . .
C4 N6 C9 128.7(5) . .
C5 N7 N8 111.0(6) . .
C5 N7 Cu4 128.4(5) . 7_656
N8 N7 Cu4 120.5(6) . 7_656
C6 N8 N7 101.9(7) . .
C6 N9 C5 103.2(6) . .
C6 N9 C11 127.2(6) . .
C5 N9 C11 129.6(7) . .
C17 N10 N11 106.5(4) . .
C17 N10 Cu1 134.2(4) . .
N11 N10 Cu1 119.3(3) . .
C18 N11 N10 107.2(4) . .
C18 N11 Cu2 131.6(4) . .
N10 N11 Cu2 120.6(4) . .
C18 N12 C17 104.8(5) . .
C18 N12 C23 125.1(5) . .
C17 N12 C23 130.1(5) . .
C19 N13 N14 108.7(4) . .
C19 N13 Cu5 130.8(4) . 3_545
N14 N13 Cu5 120.5(3) . 3_545
C20 N14 N13 107.4(4) . .
C20 N14 Cu6 131.8(4) . 3_545
N13 N14 Cu6 120.2(3) . 3_545
C20 N15 C19 104.7(4) . .
C20 N15 C25 126.7(5) . .
C19 N15 C25 128.6(4) . .
C21 N16 N17 102.2(7) . .
C22 N17 N16 110.3(5) . .
C22 N17 Cu6 126.9(4) . 5_656
N16 N17 Cu6 122.6(5) . 5_656
C21 N18 C22 103.8(7) . .
C21 N18 C27 126.6(6) . .
C22 N18 C27 129.6(6) . .
C33 N19 N20 107.8(5) . .
C33 N19 Cu2 130.5(4) . .
N20 N19 Cu2 121.7(3) . .
C34 N20 N19 107.7(4) . .
C34 N20 Cu3 132.2(4) . .
N19 N20 Cu3 119.5(3) . .
C33 N21 C34 105.2(5) . .
C33 N21 C39 128.3(5) . .
C34 N21 C39 126.5(5) . .
C35 N22 N23 107.7(5) . .
C35 N22 Cu4 136.9(4) . .
N23 N22 Cu4 115.2(3) . .
C36 N23 N22 106.9(4) . .
C36 N23 Cu5 132.4(4) . .
N22 N23 Cu5 120.7(4) . .
C36 N24 C35 104.3(5) . .
C36 N24 C41 124.8(5) . .
C35 N24 C41 130.5(5) . .
C38 N26 N25 109.7(7) . .
C38A N26 N25A 111.2(7) . .
C38A N26 Cu5 127.1(4) . 5_666
C38 N26 Cu5 126.6(4) . 5_666
N25 N26 Cu5 123.4(6) . 5_666
N25A N26 Cu5 121.4(6) . 5_666
C38 N27 C37 104.0(8) . .
C38A N27 C37A 102.5(8) . .
C38A N27 C43 129.3(6) . .
C38 N27 C43 128.4(6) . .
C37 N27 C43 127.5(7) . .
C37A N27 C43 127.7(7) . .
C37 N25 N26 103.9(9) . .
N25 C37 N27 113.2(10) . .
N25 C37 H37A 123.4 . .
N27 C37 H37A 123.4 . .
N26 C38 H38A 125.6 . .
N27 C38 H38A 125.2 . .
C37A N25A N26 101.0(9) . .
N25A C37A N27 115.7(10) . .
N25A C37A H37B 122.2 . .
N27 C37A H37B 122.2 . .
N26 C38A N27 109.7(7) . .
N26 C38A H38B 125.5 . .
N27 C38A H38B 124.9 . .
N1 C1 N3 110.7(5) . .
N1 C1 H1 124.6 . .
N3 C1 H1 124.6 . .
N2 C2 N3 111.5(5) . .
N2 C2 H2 124.3 . .
N3 C2 H2 124.3 . .
N4 C3 N6 112.1(5) . .
N4 C3 H3 124.0 . .
N6 C3 H3 124.0 . .
N5 C4 N6 109.9(5) . .
N5 C4 H4 125.0 . .
N6 C4 H4 125.0 . .
N7 C5 N9 109.2(7) . .
N7 C5 H5 125.4 . .
N9 C5 H5 125.4 . .
N8 C6 N9 114.6(7) . .
N8 C6 H6 122.7 . .
N9 C6 H6 122.7 . .
N3 C7 C13 112.4(5) . .
N3 C7 C8 108.3(4) . .
C13 C7 C8 110.5(5) . .
N3 C7 C12 106.3(5) . .
C13 C7 C12 110.8(5) . .
C8 C7 C12 108.4(5) . .
C9 C8 C7 108.4(4) . .
C9 C8 H8A 110.0 . .
C7 C8 H8A 110.0 . .
C9 C8 H8B 110.0 . .
C7 C8 H8B 110.0 . .
H8A C8 H8B 108.4 . .
C10 C9 N6 108.4(5) . .
C10 C9 C8 111.0(5) . .
N6 C9 C8 110.0(4) . .
C10 C9 C15 109.9(5) . .
N6 C9 C15 108.1(5) . .
C8 C9 C15 109.3(5) . .
C9 C10 C11 109.1(5) . .
C9 C10 H10A 109.9 . .
C11 C10 H10A 109.9 . .
C9 C10 H10B 109.9 . .
C11 C10 H10B 109.9 . .
H10A C10 H10B 108.3 . .
N9 C11 C16 109.6(5) . .
N9 C11 C12 108.8(5) . .
C16 C11 C12 110.8(6) . .
N9 C11 C10 108.2(5) . .
C16 C11 C10 109.8(5) . .
C12 C11 C10 109.6(4) . .
C11 C12 C7 108.2(5) . .
C11 C12 H12A 110.1 . .
C7 C12 H12A 110.1 . .
C11 C12 H12B 110.1 . .
C7 C12 H12B 110.1 . .
H12A C12 H12B 108.4 . .
C7 C13 C14 108.7(6) . .
C7 C13 H13A 109.9 . .
C14 C13 H13A 109.9 . .
C7 C13 H13B 109.9 . .
C14 C13 H13B 109.9 . .
H13A C13 H13B 108.3 . .
C15 C14 C16 109.9(5) . .
C15 C14 C13 108.9(5) . .
C16 C14 C13 111.0(5) . .
C15 C14 H14 109.0 . .
C16 C14 H14 109.0 . .
C13 C14 H14 109.0 . .
C14 C15 C9 108.0(5) . .
C14 C15 H15A 110.1 . .
C9 C15 H15A 110.1 . .
C14 C15 H15B 110.1 . .
C9 C15 H15B 110.1 . .
H15A C15 H15B 108.4 . .
C11 C16 C14 108.2(5) . .
C11 C16 H16A 110.1 . .
C14 C16 H16A 110.1 . .
C11 C16 H16B 110.1 . .
C14 C16 H16B 110.1 . .
H16A C16 H16B 108.4 . .
N10 C17 N12 111.5(5) . .
N10 C17 H17 124.3 . .
N12 C17 H17 124.3 . .
N11 C18 N12 110.0(5) . .
N11 C18 H18 125.0 . .
N12 C18 H18 125.0 . .
N13 C19 N15 109.0(5) . .
N13 C19 H19 125.5 . .
N15 C19 H19 125.5 . .
N14 C20 N15 110.0(5) . .
N14 C20 H20 125.0 . .
N15 C20 H20 125.0 . .
N18 C21 N16 114.3(7) . .
N18 C21 H21 122.9 . .
N16 C21 H21 122.9 . .
N17 C22 N18 109.5(6) . .
N17 C22 H22 125.3 . .
N18 C22 H22 125.3 . .
N12 C23 C28 108.9(5) . .
N12 C23 C24 108.1(4) . .
C28 C23 C24 110.5(5) . .
N12 C23 C29 109.0(5) . .
C28 C23 C29 111.9(5) . .
C24 C23 C29 108.3(5) . .
C25 C24 C23 108.5(4) . .
C25 C24 H24A 110.0 . .
C23 C24 H24A 110.0 . .
C25 C24 H24B 110.0 . .
C23 C24 H24B 110.0 . .
H24A C24 H24B 108.4 . .
N15 C25 C31 109.8(5) . .
N15 C25 C26 108.8(5) . .
C31 C25 C26 110.0(5) . .
N15 C25 C24 109.3(4) . .
C31 C25 C24 109.4(5) . .
C26 C25 C24 109.5(5) . .
C27 C26 C25 109.4(5) . .
C27 C26 H26A 109.8 . .
C25 C26 H26A 109.8 . .
C27 C26 H26B 109.8 . .
C25 C26 H26B 109.8 . .
H26A C26 H26B 108.2 . .
N18 C27 C26 109.5(5) . .
N18 C27 C28 109.9(5) . .
C26 C27 C28 110.3(5) . .
N18 C27 C32 110.0(5) . .
C26 C27 C32 109.2(5) . .
C28 C27 C32 107.9(5) . .
C23 C28 C27 110.0(5) . .
C23 C28 H28A 109.7 . .
C27 C28 H28A 109.7 . .
C23 C28 H28B 109.7 . .
C27 C28 H28B 109.7 . .
H28A C28 H28B 108.2 . .
C23 C29 C30 106.3(5) . .
C23 C29 H29A 110.5 . .
C30 C29 H29A 110.5 . .
C23 C29 H29B 110.5 . .
C30 C29 H29B 110.5 . .
H29A C29 H29B 108.7 . .
C32 C30 C31 110.6(6) . .
C32 C30 C29 111.3(5) . .
C31 C30 C29 108.1(5) . .
C32 C30 H30 108.9 . .
C31 C30 H30 108.9 . .
C29 C30 H30 108.9 . .
C25 C31 C30 109.4(5) . .
C25 C31 H31A 109.8 . .
C30 C31 H31A 109.8 . .
C25 C31 H31B 109.8 . .
C30 C31 H31B 109.8 . .
H31A C31 H31B 108.2 . .
C30 C32 C27 109.6(5) . .
C30 C32 H32A 109.7 . .
C27 C32 H32A 109.7 . .
C30 C32 H32B 109.7 . .
C27 C32 H32B 109.7 . .
H32A C32 H32B 108.2 . .
N19 C33 N21 109.4(5) . .
N19 C33 H33 125.3 . .
N21 C33 H33 125.3 . .
N20 C34 N21 109.8(5) . .
N20 C34 H34 125.1 . .
N21 C34 H34 125.1 . .
N22 C35 N24 110.8(5) . .
N22 C35 H35 124.6 . .
N24 C35 H35 124.6 . .
N23 C36 N24 110.4(5) . .
N23 C36 H36 124.8 . .
N24 C36 H36 124.8 . .
N21 C39 C40 109.1(4) . .
N21 C39 C45 110.0(5) . .
C40 C39 C45 110.6(5) . .
N21 C39 C44 105.9(5) . .
C40 C39 C44 110.0(5) . .
C45 C39 C44 111.3(5) . .
C41 C40 C39 108.2(4) . .
C41 C40 H40A 110.1 . .
C39 C40 H40A 110.1 . .
C41 C40 H40B 110.1 . .
C39 C40 H40B 110.1 . .
H40A C40 H40B 108.4 . .
N24 C41 C42 108.0(5) . .
N24 C41 C47 109.3(5) . .
C42 C41 C47 110.4(5) . .
N24 C41 C40 109.7(4) . .
C42 C41 C40 109.4(5) . .
C47 C41 C40 110.0(6) . .
C43 C42 C41 109.7(5) . .
C43 C42 H42A 109.7 . .
C41 C42 H42A 109.7 . .
C43 C42 H42B 109.7 . .
C41 C42 H42B 109.7 . .
H42A C42 H42B 108.2 . .
N27 C43 C48 109.3(5) . .
N27 C43 C42 109.4(5) . .
C48 C43 C42 111.1(5) . .
N27 C43 C44 107.1(5) . .
C48 C43 C44 110.4(6) . .
C42 C43 C44 109.3(5) . .
C39 C44 C43 106.6(5) . .
C39 C44 H44A 110.4 . .
C43 C44 H44A 110.4 . .
C39 C44 H44B 110.4 . .
C43 C44 H44B 110.4 . .
H44A C44 H44B 108.6 . .
C46 C45 C39 108.4(6) . .
C46 C45 H45A 110.0 . .
C39 C45 H45A 110.0 . .
C46 C45 H45B 110.0 . .
C39 C45 H45B 110.0 . .
H45A C45 H45B 108.4 . .
C45 C46 C47 109.5(5) . .
C45 C46 C48 108.5(5) . .
C47 C46 C48 108.7(6) . .
C45 C46 H46 110.0 . .
C47 C46 H46 110.0 . .
C48 C46 H46 110.0 . .
C41 C47 C46 109.2(5) . .
C41 C47 H47A 109.8 . .
C46 C47 H47A 109.8 . .
C41 C47 H47B 109.8 . .
C46 C47 H47B 109.8 . .
H47A C47 H47B 108.3 . .
C43 C48 C46 109.1(5) . .
C43 C48 H48A 109.9 . .
C46 C48 H48A 109.9 . .
C43 C48 H48B 109.9 . .
C46 C48 H48B 109.9 . .
H48A C48 H48B 108.3 . .

loop_
_geom_bond_atom_site_label_1
_geom_bond_atom_site_label_2
_geom_bond_distance
_geom_bond_site_symmetry_2
Cu1 O7 1.939(4) .
Cu1 N1 1.976(4) .
Cu1 N10 1.994(5) .
Cu1 O1 2.011(4) .
Cu1 O3 2.282(5) .
Cu2 O11 1.953(4) .
Cu2 N19 1.966(5) .
Cu2 N11 1.968(5) .
Cu2 O1 1.999(4) .
Cu2 O4 2.204(5) .
Cu3 O15 1.963(5) .
Cu3 N2 1.980(4) .
Cu3 N20 1.987(5) .
Cu3 O1 1.999(4) .
Cu3 O5 2.304(5) .
Cu3 O23 2.595(11) .
Cu4 N7 1.956(5) 7_656
Cu4 O2 1.966(4) .
Cu4 N4 2.039(5) 3_445
Cu4 N22 2.039(5) .
Cu4 O19 2.224(7) .
Cu5 N23 1.969(5) .
Cu5 O2 1.970(4) .
Cu5 N26 1.980(5) 5_666
Cu5 N13 1.981(5) 3_455
Cu5 O24 2.325(6) .
Cu5 O20 2.625(10) .
Cu6 N17 1.966(5) 5_656
Cu6 O2 1.980(4) .
Cu6 N14 1.993(5) 3_455
Cu6 N5 2.006(5) 3_445
Cu6 O25 2.289(5) .
S1 O6 1.468(5) .
S1 O5 1.474(4) .
S1 O4 1.483(5) .
S1 O3 1.488(4) .
S2 O9A 1.442(4) .
S2 O10A 1.445(4) .
S2 O8A 1.457(5) .
S2 O7 1.460(5) .
S2 O9 1.477(4) .
S2 O8 1.483(5) .
S2 O10 1.493(4) .
S3 O12 1.441(8) .
S3 O13 1.441(6) .
S3 O14 1.464(5) .
S3 O11 1.497(5) .
S4 O15 1.417(5) .
S4 O17A 1.448(4) .
S4 O16A 1.457(4) .
S4 O18A 1.465(5) .
S4 O17 1.465(4) .
S4 O18 1.475(4) .
S4 O16 1.488(4) .
S5 O20 1.377(7) .
S5 O21 1.453(7) .
S5 O22 1.486(8) .
S5 O19 1.521(7) .
O1 H1W 1.0000 .
O2 H2W 1.0000 .
O24 H3W 0.8502 .
O24 H4W 0.8500 .
O25 H5W 0.8500 .
O25 H6W 0.8501 .
N1 C1 1.299(7) .
N1 N2 1.385(6) .
N2 C2 1.293(7) .
N3 C2 1.340(7) .
N3 C1 1.363(7) .
N3 C7 1.489(7) .
N4 C3 1.290(7) .
N4 N5 1.372(6) .
N4 Cu4 2.039(5) 3
N5 C4 1.302(7) .
N5 Cu6 2.006(5) 3
N6 C3 1.326(7) .
N6 C4 1.341(7) .
N6 C9 1.499(7) .
N7 C5 1.303(9) .
N7 N8 1.385(9) .
N7 Cu4 1.956(5) 7_656
N8 C6 1.319(9) .
N9 C6 1.352(10) .
N9 C5 1.362(8) .
N9 C11 1.473(9) .
N10 C17 1.277(7) .
N10 N11 1.382(6) .
N11 C18 1.302(7) .
N12 C18 1.342(7) .
N12 C17 1.348(7) .
N12 C23 1.477(7) .
N13 C19 1.295(7) .
N13 N14 1.370(6) .
N13 Cu5 1.981(5) 3_545
N14 C20 1.299(7) .
N14 Cu6 1.993(5) 3_545
N15 C20 1.369(7) .
N15 C19 1.378(7) .
N15 C25 1.468(7) .
N16 C21 1.337(10) .
N16 N17 1.376(7) .
N17 C22 1.301(9) .
N17 Cu6 1.966(5) 5_656
N18 C21 1.318(10) .
N18 C22 1.361(7) .
N18 C27 1.452(9) .
N19 C33 1.308(7) .
N19 N20 1.351(6) .
N20 C34 1.294(7) .
N21 C33 1.346(7) .
N21 C34 1.356(7) .
N21 C39 1.498(6) .
N22 C35 1.284(7) .
N22 N23 1.371(6) .
N23 C36 1.304(7) .
N24 C36 1.354(7) .
N24 C35 1.357(7) .
N24 C41 1.477(7) .
N26 C38A 1.308(5) .
N26 C38 1.312(5) .
N26 N25 1.382(5) .
N26 N25A 1.394(5) .
N26 Cu5 1.980(5) 5_666
N27 C38A 1.350(5) .
N27 C38 1.354(5) .
N27 C37 1.359(5) .
N27 C37A 1.365(5) .
N27 C43 1.487(8) .
N25 C37 1.304(5) .
C37 H37A 0.9600 .
C37 H37B 1.2898 .
C38 H38A 0.9600 .
C38 H38B 1.1313 .
N25A C37A 1.312(5) .
C37A H37B 0.9600 .
C38A H38B 0.9600 .
C1 H1 0.9500 .
C2 H2 0.9500 .
C3 H3 0.9500 .
C4 H4 0.9500 .
C5 H5 0.9500 .
C6 H6 0.9500 .
C7 C13 1.495(9) .
C7 C8 1.537(7) .
C7 C12 1.562(9) .
C8 C9 1.527(7) .
C8 H8A 0.9900 .
C8 H8B 0.9900 .
C9 C10 1.498(9) .
C9 C15 1.544(10) .
C10 C11 1.538(7) .
C10 H10A 0.9900 .
C10 H10B 0.9900 .
C11 C16 1.513(10) .
C11 C12 1.522(7) .
C12 H12A 0.9900 .
C12 H12B 0.9900 .
C13 C14 1.540(8) .
C13 H13A 0.9900 .
C13 H13B 0.9900 .
C14 C15 1.534(8) .
C14 C16 1.538(9) .
C14 H14 1.0000 .
C15 H15A 0.9900 .
C15 H15B 0.9900 .
C16 H16A 0.9900 .
C16 H16B 0.9900 .
C17 H17 0.9500 .
C18 H18 0.9500 .
C19 H19 0.9500 .
C20 H20 0.9500 .
C21 H21 0.9500 .
C22 H22 0.9500 .
C23 C28 1.497(9) .
C23 C24 1.542(8) .
C23 C29 1.555(9) .
C24 C25 1.542(7) .
C24 H24A 0.9900 .
C24 H24B 0.9900 .
C25 C31 1.516(9) .
C25 C26 1.534(9) .
C26 C27 1.523(7) .
C26 H26A 0.9900 .
C26 H26B 0.9900 .
C27 C28 1.539(8) .
C27 C32 1.541(9) .
C28 H28A 0.9900 .
C28 H28B 0.9900 .
C29 C30 1.567(8) .
C29 H29A 0.9900 .
C29 H29B 0.9900 .
C30 C32 1.514(10) .
C30 C31 1.532(8) .
C30 H30 1.0000 .
C31 H31A 0.9900 .
C31 H31B 0.9900 .
C32 H32A 0.9900 .
C32 H32B 0.9900 .
C33 H33 0.9500 .
C34 H34 0.9500 .
C35 H35 0.9500 .
C36 H36 0.9500 .
C39 C40 1.525(7) .
C39 C45 1.536(9) .
C39 C44 1.539(10) .
C40 C41 1.525(7) .
C40 H40A 0.9900 .
C40 H40B 0.9900 .
C41 C42 1.513(9) .
C41 C47 1.524(10) .
C42 C43 1.508(8) .
C42 H42A 0.9900 .
C42 H42B 0.9900 .
C43 C48 1.504(9) .
C43 C44 1.548(8) .
C44 H44A 0.9900 .
C44 H44B 0.9900 .
C45 C46 1.533(8) .
C45 H45A 0.9900 .
C45 H45B 0.9900 .
C46 C47 1.544(8) .
C46 C48 1.575(10) .
C46 H46 1.0000 .
C47 H47A 0.9900 .
C47 H47B 0.9900 .
C48 H48A 0.9900 .
C48 H48B 0.9900 .
O16W O17W 1.76(3) .

loop_
_geom_torsion_atom_site_label_1
_geom_torsion_atom_site_label_2
_geom_torsion_atom_site_label_3
_geom_torsion_atom_site_label_4
_geom_torsion
_geom_torsion_site_symmetry_1
_geom_torsion_site_symmetry_4
N2 Cu3 O1 Cu2 -163.8(3) . .
N20 Cu3 O1 Cu2 22.4(3) . .
O5 Cu3 O1 Cu2 -64.9(2) . .
O23 Cu3 O1 Cu2 107.8(3) . .
N2 Cu3 O1 Cu1 -30.0(2) . .
N20 Cu3 O1 Cu1 156.1(2) . .
O5 Cu3 O1 Cu1 68.8(2) . .
O23 Cu3 O1 Cu1 -118.4(3) . .
N19 Cu2 O1 Cu3 -21.0(3) . .
N11 Cu2 O1 Cu3 159.8(3) . .
O4 Cu2 O1 Cu3 69.6(2) . .
N19 Cu2 O1 Cu1 -154.8(3) . .
N11 Cu2 O1 Cu1 25.9(3) . .
O4 Cu2 O1 Cu1 -64.2(2) . .
N1 Cu1 O1 Cu3 32.1(2) . .
N10 Cu1 O1 Cu3 -158.3(2) . .
O3 Cu1 O1 Cu3 -66.3(2) . .
N1 Cu1 O1 Cu2 166.2(3) . .
N10 Cu1 O1 Cu2 -24.2(3) . .
O3 Cu1 O1 Cu2 67.8(2) . .
N4 Cu4 O2 Cu5 173.1(2) 3_445 .
N22 Cu4 O2 Cu5 -38.4(3) . .
O19 Cu4 O2 Cu5 90.0(2) . .
N4 Cu4 O2 Cu6 41.4(2) 3_445 .
N22 Cu4 O2 Cu6 -170.2(3) . .
O19 Cu4 O2 Cu6 -41.7(2) . .
N23 Cu5 O2 Cu4 37.0(3) . .
N26 Cu5 O2 Cu4 -49.1(8) 5_666 .
N13 Cu5 O2 Cu4 -143.0(3) 3_455 .
O24 Cu5 O2 Cu4 130.4(2) . .
O20 Cu5 O2 Cu4 -50.9(3) . .
N23 Cu5 O2 Cu6 164.3(3) . .
N26 Cu5 O2 Cu6 78.2(7) 5_666 .
N13 Cu5 O2 Cu6 -15.7(3) 3_455 .
O24 Cu5 O2 Cu6 -102.3(2) . .
O20 Cu5 O2 Cu6 76.4(3) . .
N17 Cu6 O2 Cu4 55.8(6) 5_656 .
N14 Cu6 O2 Cu4 142.3(3) 3_455 .
N5 Cu6 O2 Cu4 -38.7(3) 3_445 .
O25 Cu6 O2 Cu4 -127.9(2) . .
N17 Cu6 O2 Cu5 -72.5(6) 5_656 .
N14 Cu6 O2 Cu5 13.9(3) 3_455 .
N5 Cu6 O2 Cu5 -167.0(3) 3_445 .
O25 Cu6 O2 Cu5 103.8(2) . .
O6 S1 O3 Cu1 -175.7(3) . .
O5 S1 O3 Cu1 64.0(4) . .
O4 S1 O3 Cu1 -55.2(4) . .
O7 Cu1 O3 S1 175.9(3) . .
N1 Cu1 O3 S1 -92.6(3) . .
N10 Cu1 O3 S1 84.4(3) . .
O1 Cu1 O3 S1 -5.2(3) . .
O6 S1 O4 Cu2 -175.4(3) . .
O5 S1 O4 Cu2 -53.9(4) . .
O3 S1 O4 Cu2 63.6(4) . .
O11 Cu2 O4 S1 175.8(3) . .
N19 Cu2 O4 S1 83.8(3) . .
N11 Cu2 O4 S1 -95.3(3) . .
O1 Cu2 O4 S1 -5.8(3) . .
O6 S1 O5 Cu3 -179.8(3) . .
O4 S1 O5 Cu3 59.0(3) . .
O3 S1 O5 Cu3 -59.3(4) . .
O15 Cu3 O5 S1 177.0(3) . .
N2 Cu3 O5 S1 85.0(3) . .
N20 Cu3 O5 S1 -92.2(3) . .
O1 Cu3 O5 S1 -2.7(3) . .
O9A S2 O7 Cu1 -114.3(7) . .
O10A S2 O7 Cu1 120.1(6) . .
O8A S2 O7 Cu1 3.7(7) . .
O9 S2 O7 Cu1 -44.6(7) . .
O8 S2 O7 Cu1 82.5(6) . .
O10 S2 O7 Cu1 -163.2(5) . .
N1 Cu1 O7 S2 89.1(4) . .
N10 Cu1 O7 S2 -80.5(4) . .
O3 Cu1 O7 S2 -172.5(4) . .
O12 S3 O11 Cu2 -13.2(6) . .
O13 S3 O11 Cu2 -135.1(4) . .
O14 S3 O11 Cu2 105.5(4) . .
N19 Cu2 O11 S3 -84.4(4) . .
N11 Cu2 O11 S3 94.6(3) . .
O4 Cu2 O11 S3 -175.3(3) . .
O17A S4 O15 Cu3 103.2(7) . .
O16A S4 O15 Cu3 -124.2(7) . .
O18A S4 O15 Cu3 -11.8(7) . .
O17 S4 O15 Cu3 174.4(5) . .
O18 S4 O15 Cu3 53.5(7) . .
O16 S4 O15 Cu3 -66.0(6) . .
N2 Cu3 O15 S4 -81.8(5) . .
N20 Cu3 O15 S4 92.1(5) . .
O5 Cu3 O15 S4 179.4(5) . .
O23 Cu3 O15 S4 6.6(5) . .
O20 S5 O19 Cu4 34.4(6) . .
O21 S5 O19 Cu4 -91.5(5) . .
O22 S5 O19 Cu4 153.8(5) . .
N7 Cu4 O19 S5 90.8(4) 7_656 .
O2 Cu4 O19 S5 -87.9(4) . .
N4 Cu4 O19 S5 -177.7(4) 3_445 .
N22 Cu4 O19 S5 -5.4(5) . .
O21 S5 O20 Cu5 144.4(7) . .
O22 S5 O20 Cu5 -96.1(9) . .
O19 S5 O20 Cu5 21.4(10) . .
N23 Cu5 O20 S5 -105.7(9) . .
O2 Cu5 O20 S5 -16.9(9) . .
N26 Cu5 O20 S5 163.5(9) 5_666 .
N13 Cu5 O20 S5 72.5(9) 3_455 .
O7 Cu1 N1 C1 -23.2(7) . .
N10 Cu1 N1 C1 82.5(13) . .
O1 Cu1 N1 C1 156.6(7) . .
O3 Cu1 N1 C1 -113.6(7) . .
O7 Cu1 N1 N2 157.4(5) . .
N10 Cu1 N1 N2 -96.8(11) . .
O1 Cu1 N1 N2 -22.7(5) . .
O3 Cu1 N1 N2 67.1(5) . .
C1 N1 N2 C2 -1.9(7) . .
Cu1 N1 N2 C2 177.6(5) . .
C1 N1 N2 Cu3 -173.8(5) . .
Cu1 N1 N2 Cu3 5.7(6) . .
O15 Cu3 N2 C2 25.6(7) . .
O1 Cu3 N2 C2 -154.5(6) . .
O5 Cu3 N2 C2 116.8(6) . .
O23 Cu3 N2 C2 -64.0(7) . .
O15 Cu3 N2 N1 -164.8(5) . .
O1 Cu3 N2 N1 15.1(5) . .
O5 Cu3 N2 N1 -73.6(5) . .
O23 Cu3 N2 N1 105.5(5) . .
C3 N4 N5 C4 -0.2(8) . .
Cu4 N4 N5 C4 -168.6(5) 3 .
C3 N4 N5 Cu6 175.1(5) . 3
Cu4 N4 N5 Cu6 6.6(6) 3 3
C5 N7 N8 C6 -1.2(7) . .
Cu4 N7 N8 C6 177.5(4) 7_656 .
O7 Cu1 N10 C17 9.4(7) . .
N1 Cu1 N10 C17 -96.4(12) . .
O1 Cu1 N10 C17 -170.3(7) . .
O3 Cu1 N10 C17 99.6(7) . .
O7 Cu1 N10 N11 -168.3(5) . .
N1 Cu1 N10 N11 85.9(11) . .
O1 Cu1 N10 N11 12.1(5) . .
O3 Cu1 N10 N11 -78.1(5) . .
C17 N10 N11 C18 -1.3(7) . .
Cu1 N10 N11 C18 177.0(5) . .
C17 N10 N11 Cu2 -173.3(5) . .
Cu1 N10 N11 Cu2 4.9(7) . .
O11 Cu2 N11 C18 -0.8(7) . .
O1 Cu2 N11 C18 171.2(7) . .
O4 Cu2 N11 C18 -97.7(7) . .
O11 Cu2 N11 N10 169.1(5) . .
O1 Cu2 N11 N10 -19.0(5) . .
O4 Cu2 N11 N10 72.1(5) . .
C19 N13 N14 C20 3.2(8) . .
Cu5 N13 N14 C20 -176.8(5) 3_545 .
C19 N13 N14 Cu6 175.0(5) . 3_545
Cu5 N13 N14 Cu6 -5.0(7) 3_545 3_545
C21 N16 N17 C22 -0.5(8) . .
C21 N16 N17 Cu6 174.6(5) . 5_656
O11 Cu2 N19 C33 0.3(7) . .
O1 Cu2 N19 C33 -171.7(7) . .
O4 Cu2 N19 C33 97.3(7) . .
O11 Cu2 N19 N20 -177.3(5) . .
O1 Cu2 N19 N20 10.8(5) . .
O4 Cu2 N19 N20 -80.3(5) . .
C33 N19 N20 C34 -1.6(8) . .
Cu2 N19 N20 C34 176.5(5) . .
C33 N19 N20 Cu3 -174.3(5) . .
Cu2 N19 N20 Cu3 3.8(7) . .
O15 Cu3 N20 C34 -6.6(6) . .
O1 Cu3 N20 C34 173.5(6) . .
O5 Cu3 N20 C34 -97.5(6) . .
O23 Cu3 N20 C34 83.0(7) . .
O15 Cu3 N20 N19 163.9(5) . .
O1 Cu3 N20 N19 -16.0(5) . .
O5 Cu3 N20 N19 73.1(5) . .
O23 Cu3 N20 N19 -106.4(6) . .
N7 Cu4 N22 C35 21.2(8) 7_656 .
O2 Cu4 N22 C35 -161.1(8) . .
N4 Cu4 N22 C35 -76.1(9) 3_445 .
O19 Cu4 N22 C35 118.7(8) . .
N7 Cu4 N22 N23 -151.9(5) 7_656 .
O2 Cu4 N22 N23 25.7(5) . .
N4 Cu4 N22 N23 110.8(5) 3_445 .
O19 Cu4 N22 N23 -54.5(6) . .
C35 N22 N23 C36 0.2(8) . .
Cu4 N22 N23 C36 175.2(5) . .
C35 N22 N23 Cu5 -179.1(5) . .
Cu4 N22 N23 Cu5 -4.0(7) . .
O2 Cu5 N23 C36 161.0(7) . .
N26 Cu5 N23 C36 -32.4(7) 5_666 .
O24 Cu5 N23 C36 67.0(7) . .
O20 Cu5 N23 C36 -114.5(7) . .
O2 Cu5 N23 N22 -20.0(5) . .
N26 Cu5 N23 N22 146.6(5) 5_666 .
O24 Cu5 N23 N22 -114.0(5) . .
O20 Cu5 N23 N22 64.6(5) . .
C38A N26 N25 C37 -18.8(5) . .
C38 N26 N25 C37 -1.0(5) . .
Cu5 N26 N25 C37 -174.9(4) 5_666 .
N26 N25 C37 N27 0.3(3) . .
C38A N27 C37 N25 17.3(5) . .
C38 N27 C37 N25 0.4(3) . .
C37A N27 C37 N25 -81.9(16) . .
C43 N27 C37 N25 176.0(5) . .
C38A N26 C38 N27 76.8(12) . .
N25 N26 C38 N27 1.3(6) . .
N25A N26 C38 N27 -31.2(7) . .
Cu5 N26 C38 N27 175.0(4) 5_666 .
C38A N27 C38 N26 -76.6(12) . .
C37 N27 C38 N26 -1.0(5) . .
C37A N27 C38 N26 28.7(7) . .
C43 N27 C38 N26 -176.5(6) . .
C38A N26 N25A C37A 0.2(5) . .
C38 N26 N25A C37A 18.3(5) . .
N25 N26 N25A C37A -82.5(14) . .
Cu5 N26 N25A C37A 173.8(4) 5_666 .
N26 N25A C37A N27 0.0(3) . .
C38A N27 C37A N25A -0.1(3) . .
C38 N27 C37A N25A -17.2(5) . .
C37 N27 C37A N25A 86.4(16) . .
C43 N27 C37A N25A -172.2(5) . .
C38 N26 C38A N27 -78.2(12) . .
N25 N26 C38A N27 31.5(7) . .
N25A N26 C38A N27 -0.3(6) . .
Cu5 N26 C38A N27 -173.5(4) 5_666 .
C38 N27 C38A N26 78.0(12) . .
C37 N27 C38A N26 -29.8(7) . .
C37A N27 C38A N26 0.2(5) . .
C43 N27 C38A N26 172.1(5) . .
N2 N1 C1 N3 1.5(7) . .
Cu1 N1 C1 N3 -177.9(5) . .
C2 N3 C1 N1 -0.6(7) . .
C7 N3 C1 N1 175.9(6) . .
N1 N2 C2 N3 1.6(8) . .
Cu3 N2 C2 N3 172.2(5) . .
C1 N3 C2 N2 -0.7(8) . .
C7 N3 C2 N2 -177.0(6) . .
N5 N4 C3 N6 1.1(8) . .
Cu4 N4 C3 N6 165.3(5) 3 .
C4 N6 C3 N4 -1.6(8) . .
C9 N6 C3 N4 -175.5(6) . .
N4 N5 C4 N6 -0.8(8) . .
Cu6 N5 C4 N6 -175.2(5) 3 .
C3 N6 C4 N5 1.4(8) . .
C9 N6 C4 N5 175.1(6) . .
N8 N7 C5 N9 0.9(7) . .
Cu4 N7 C5 N9 -177.7(4) 7_656 .
C6 N9 C5 N7 -0.2(7) . .
C11 N9 C5 N7 179.3(5) . .
N7 N8 C6 N9 1.1(7) . .
C5 N9 C6 N8 -0.6(7) . .
C11 N9 C6 N8 179.9(5) . .
C2 N3 C7 C13 -121.4(7) . .
C1 N3 C7 C13 63.0(8) . .
C2 N3 C7 C8 0.9(9) . .
C1 N3 C7 C8 -174.7(6) . .
C2 N3 C7 C12 117.2(7) . .
C1 N3 C7 C12 -58.4(8) . .
N3 C7 C8 C9 175.7(6) . .
C13 C7 C8 C9 -60.9(7) . .
C12 C7 C8 C9 60.7(7) . .
C3 N6 C9 C10 55.6(8) . .
C4 N6 C9 C10 -116.8(7) . .
C3 N6 C9 C8 177.2(7) . .
C4 N6 C9 C8 4.8(10) . .
C3 N6 C9 C15 -63.5(8) . .
C4 N6 C9 C15 124.1(7) . .
C7 C8 C9 C10 -61.1(7) . .
C7 C8 C9 N6 178.9(5) . .
C7 C8 C9 C15 60.4(7) . .
N6 C9 C10 C11 -178.9(4) . .
C8 C9 C10 C11 60.2(6) . .
C15 C9 C10 C11 -60.9(6) . .
C6 N9 C11 C16 179.0(6) . .
C5 N9 C11 C16 -0.4(8) . .
C6 N9 C11 C12 -59.7(8) . .
C5 N9 C11 C12 120.9(6) . .
C6 N9 C11 C10 59.3(7) . .
C5 N9 C11 C10 -120.1(6) . .
C9 C10 C11 N9 -178.9(5) . .
C9 C10 C11 C16 61.5(6) . .
C9 C10 C11 C12 -60.4(7) . .
N9 C11 C12 C7 179.2(5) . .
C16 C11 C12 C7 -60.2(6) . .
C10 C11 C12 C7 61.1(7) . .
N3 C7 C12 C11 -177.9(5) . .
C13 C7 C12 C11 59.7(6) . .
C8 C7 C12 C11 -61.7(6) . .
N3 C7 C13 C14 -177.7(5) . .
C8 C7 C13 C14 61.3(7) . .
C12 C7 C13 C14 -58.9(6) . .
C7 C13 C14 C15 -61.8(7) . .
C7 C13 C14 C16 59.3(7) . .
C16 C14 C15 C9 -60.2(6) . .
C13 C14 C15 C9 61.6(7) . .
C10 C9 C15 C14 60.5(6) . .
N6 C9 C15 C14 178.7(4) . .
C8 C9 C15 C14 -61.6(6) . .
N9 C11 C16 C14 -179.4(4) . .
C12 C11 C16 C14 60.5(6) . .
C10 C11 C16 C14 -60.7(6) . .
C15 C14 C16 C11 61.0(6) . .
C13 C14 C16 C11 -59.5(6) . .
N11 N10 C17 N12 2.2(8) . .
Cu1 N10 C17 N12 -175.6(5) . .
C18 N12 C17 N10 -2.3(8) . .
C23 N12 C17 N10 179.4(6) . .
N10 N11 C18 N12 -0.2(8) . .
Cu2 N11 C18 N12 170.7(5) . .
C17 N12 C18 N11 1.5(8) . .
C23 N12 C18 N11 179.8(6) . .
N14 N13 C19 N15 -4.0(8) . .
Cu5 N13 C19 N15 176.0(5) 3_545 .
C20 N15 C19 N13 3.3(8) . .
C25 N15 C19 N13 -179.2(7) . .
N13 N14 C20 N15 -1.0(8) . .
Cu6 N14 C20 N15 -171.5(5) 3_545 .
C19 N15 C20 N14 -1.4(8) . .
C25 N15 C20 N14 -178.9(6) . .
C22 N18 C21 N16 -0.3(9) . .
C27 N18 C21 N16 179.1(6) . .
N17 N16 C21 N18 0.5(9) . .
N16 N17 C22 N18 0.3(7) . .
Cu6 N17 C22 N18 -174.5(4) 5_656 .
C21 N18 C22 N17 0.0(7) . .
C27 N18 C22 N17 -179.4(5) . .
C18 N12 C23 C28 -47.2(8) . .
C17 N12 C23 C28 130.7(7) . .
C18 N12 C23 C24 -167.3(6) . .
C17 N12 C23 C24 10.6(10) . .
C18 N12 C23 C29 75.1(8) . .
C17 N12 C23 C29 -107.0(8) . .
N12 C23 C24 C25 179.1(5) . .
C28 C23 C24 C25 60.1(7) . .
C29 C23 C24 C25 -62.8(7) . .
C20 N15 C25 C31 -55.6(9) . .
C19 N15 C25 C31 127.4(7) . .
C20 N15 C25 C26 64.9(8) . .
C19 N15 C25 C26 -112.1(7) . .
C20 N15 C25 C24 -175.6(6) . .
C19 N15 C25 C24 7.5(9) . .
C23 C24 C25 N15 -179.0(6) . .
C23 C24 C25 C31 60.8(7) . .
C23 C24 C25 C26 -59.8(7) . .
N15 C25 C26 C27 179.3(4) . .
C31 C25 C26 C27 -60.4(6) . .
C24 C25 C26 C27 59.9(6) . .
C21 N18 C27 C26 65.7(8) . .
C22 N18 C27 C26 -115.0(6) . .
C21 N18 C27 C28 -55.6(8) . .
C22 N18 C27 C28 123.7(6) . .
C21 N18 C27 C32 -174.3(6) . .
C22 N18 C27 C32 5.0(8) . .
C25 C26 C27 N18 -179.7(5) . .
C25 C26 C27 C28 -58.6(7) . .
C25 C26 C27 C32 59.8(6) . .
N12 C23 C28 C27 -177.9(4) . .
C24 C23 C28 C27 -59.3(6) . .
C29 C23 C28 C27 61.5(6) . .
N18 C27 C28 C23 179.5(5) . .
C26 C27 C28 C23 58.7(7) . .
C32 C27 C28 C23 -60.6(6) . .
N12 C23 C29 C30 -178.5(5) . .
C28 C23 C29 C30 -58.0(6) . .
C24 C23 C29 C30 64.0(7) . .
C23 C29 C30 C32 57.8(7) . .
C23 C29 C30 C31 -63.8(7) . .
N15 C25 C31 C30 178.8(5) . .
C26 C25 C31 C30 59.0(6) . .
C24 C25 C31 C30 -61.4(7) . .
C32 C30 C31 C25 -58.8(7) . .
C29 C30 C31 C25 63.2(7) . .
C31 C30 C32 C27 58.9(6) . .
C29 C30 C32 C27 -61.2(6) . .
N18 C27 C32 C30 -179.6(4) . .
C26 C27 C32 C30 -59.4(6) . .
C28 C27 C32 C30 60.5(6) . .
N20 N19 C33 N21 0.6(8) . .
Cu2 N19 C33 N21 -177.3(5) . .
C34 N21 C33 N19 0.6(8) . .
C39 N21 C33 N19 -179.5(6) . .
N19 N20 C34 N21 2.0(8) . .
Cu3 N20 C34 N21 173.4(5) . .
C33 N21 C34 N20 -1.6(8) . .
C39 N21 C34 N20 178.4(6) . .
N23 N22 C35 N24 -0.9(8) . .
Cu4 N22 C35 N24 -174.4(6) . .
C36 N24 C35 N22 1.2(9) . .
C41 N24 C35 N22 173.7(7) . .
N22 N23 C36 N24 0.6(8) . .
Cu5 N23 C36 N24 179.7(5) . .
C35 N24 C36 N23 -1.1(8) . .
C41 N24 C36 N23 -174.2(6) . .
C33 N21 C39 C40 -11.6(9) . .
C34 N21 C39 C40 168.3(6) . .
C33 N21 C39 C45 -133.0(7) . .
C34 N21 C39 C45 46.9(8) . .
C33 N21 C39 C44 106.7(7) . .
C34 N21 C39 C44 -73.4(8) . .
N21 C39 C40 C41 177.8(6) . .
C45 C39 C40 C41 -61.2(7) . .
C44 C39 C40 C41 62.1(7) . .
C36 N24 C41 C42 66.6(8) . .
C35 N24 C41 C42 -104.6(8) . .
C36 N24 C41 C47 -53.7(9) . .
C35 N24 C41 C47 135.2(7) . .
C36 N24 C41 C40 -174.3(7) . .
C35 N24 C41 C40 14.5(10) . .
C39 C40 C41 N24 -178.8(6) . .
C39 C40 C41 C42 -60.5(7) . .
C39 C40 C41 C47 60.9(7) . .
N24 C41 C42 C43 -179.4(5) . .
C47 C41 C42 C43 -59.9(6) . .
C40 C41 C42 C43 61.3(7) . .
C38A N27 C43 C48 -9.0(8) . .
C38 N27 C43 C48 13.2(8) . .
C37 N27 C43 C48 -161.3(6) . .
C37A N27 C43 C48 161.0(6) . .
C38A N27 C43 C42 -130.9(7) . .
C38 N27 C43 C42 -108.7(7) . .
C37 N27 C43 C42 76.8(7) . .
C37A N27 C43 C42 39.1(8) . .
C38A N27 C43 C44 110.7(7) . .
C38 N27 C43 C44 132.9(6) . .
C37 N27 C43 C44 -41.6(8) . .
C37A N27 C43 C44 -79.3(7) . .
C41 C42 C43 N27 -179.0(5) . .
C41 C42 C43 C48 60.2(7) . .
C41 C42 C43 C44 -62.0(7) . .
N21 C39 C44 C43 -179.5(5) . .
C40 C39 C44 C43 -61.9(6) . .
C45 C39 C44 C43 61.0(6) . .
N27 C43 C44 C39 179.7(5) . .
C48 C43 C44 C39 -61.3(6) . .
C42 C43 C44 C39 61.3(7) . .
N21 C39 C45 C46 -178.8(5) . .
C40 C39 C45 C46 60.7(7) . .
C44 C39 C45 C46 -61.8(6) . .
C39 C45 C46 C47 -59.2(7) . .
C39 C45 C46 C48 59.3(6) . .
N24 C41 C47 C46 178.8(5) . .
C42 C41 C47 C46 60.1(6) . .
C40 C41 C47 C46 -60.7(7) . .
C45 C46 C47 C41 59.8(8) . .
C48 C46 C47 C41 -58.6(6) . .
N27 C43 C48 C46 179.8(4) . .
C42 C43 C48 C46 -59.4(6) . .
C44 C43 C48 C46 62.1(6) . .
C45 C46 C48 C43 -60.6(6) . .
C47 C46 C48 C43 58.4(6) . .

loop_
_platon_squeeze_void_nr
_platon_squeeze_void_average_x
_platon_squeeze_void_average_y
_platon_squeeze_void_average_z
_platon_squeeze_void_volume
_platon_squeeze_void_count_electrons
_platon_squeeze_void_content
1 0.000 0.287 0.250 812 212 ' '
2 0.500 0.787 0.250 812 212 ' '
3 0.000 0.713 0.750 813 213 ' '
4 0.500 0.213 0.750 813 213 ' '
